data_2213290
loop_
_publ_author_name
'Niaz Muhammed'
' Zia-ur-Rehman'
'Saqib Ali'
'Meetsma, Auke'

_publ_section_title
;
 3-(4-Bromophenyl)-2-ethylacrylic acid
;
_journal_coeditor_code EZ2071
_journal_issue 5
_journal_name_full 'Acta Crystallographica Section E'
_journal_page_first o2557
_journal_page_last o2558
_journal_paper_doi 10.1107/S1600536807018843
_journal_volume 63
_journal_year 2007
_chemical_formula_iupac 'C11 H11 Br O2'
_chemical_formula_moiety 'C11 H11 Br O2'
_chemical_formula_sum 'C11 H11 Br O2'
_chemical_formula_weight 255.11
_chemical_name_systematic
;
3-(4-Bromophenyl)-2-ethylacrylic acid
;
_space_group_IT_number 14
_symmetry_cell_setting monoclinic
_symmetry_space_group_name_Hall '-P 2ybc'
_symmetry_space_group_name_H-M 'P 1 21/c 1'
_atom_sites_solution_hydrogens difmap
_atom_sites_solution_primary heavy
_atom_sites_solution_secondary direct
_cell_angle_alpha 90
_cell_angle_beta 101.8800(10)
_cell_angle_gamma 90
_cell_formula_units_Z 4
_cell_length_a 11.9803(9)
_cell_length_b 5.0008(4)
_cell_length_c 16.9860(10)
_cell_measurement_reflns_used 4668
_cell_measurement_temperature 100.0(10)
_cell_measurement_theta_max 29.7
_cell_measurement_theta_min 2.5
_cell_volume 995.85(12)
_computing_cell_refinement 'SAINT-Plus (Bruker, 2000)'
_computing_data_collection 'SMART (Bruker, 2000)'
_computing_data_reduction 'XPREP (Bruker, 2000)'
_computing_molecular_graphics
;
PLUTO (Meetsma, 2007) and PLATON (Spek, 2003)
;
_computing_publication_material PLATON
_computing_structure_refinement 'SHELXL97 (Sheldrick, 1997)'
_computing_structure_solution
;
DIRDIF99 (Beurskens <i>et al.</i>,  1999)
;
_diffrn_ambient_temperature 100.0(10)
_diffrn_detector_area_resol_mean 66.06
_diffrn_measured_fraction_theta_full 0.998
_diffrn_measured_fraction_theta_max 0.995
_diffrn_measurement_device_type
;
Bruker SMART APEX CCD area-detector
;
_diffrn_measurement_method '\f and \w'
_diffrn_radiation_monochromator 'parallel mounted graphite'
_diffrn_radiation_source 'fine focus sealed Siemens Mo tube '
_diffrn_radiation_type MoK\a
_diffrn_radiation_wavelength 0.71073
_diffrn_reflns_av_R_equivalents 0.026
_diffrn_reflns_av_sigmaI/netI 0.028
_diffrn_reflns_limit_h_max 15
_diffrn_reflns_limit_h_min -15
_diffrn_reflns_limit_k_max 6
_diffrn_reflns_limit_k_min -6
_diffrn_reflns_limit_l_max 22
_diffrn_reflns_limit_l_min -21
_diffrn_reflns_number 8570
_diffrn_reflns_reduction_process
;
 Intensity data were corrected for Lorentz and polarization
  effects, decay and absorption and reduced to F~o~^2^
  using SAINTPLUS (Bruker, 2000) and SADABS (Sheldrick, 2001)
;
_diffrn_reflns_theta_full 25.0
_diffrn_reflns_theta_max 28.27
_diffrn_reflns_theta_min 2.45
_diffrn_standards_decay_% 0
_diffrn_standards_number 0
_exptl_absorpt_coefficient_mu 4.096
_exptl_absorpt_correction_T_max 0.423
_exptl_absorpt_correction_T_min 0.164
_exptl_absorpt_correction_type multi-scan
_exptl_absorpt_process_details '(SADABS; Sheldrick, 2001)'
_exptl_crystal_colour colourless
_exptl_crystal_density_diffrn 1.695
_exptl_crystal_density_method 'not measured'
_exptl_crystal_description block
_exptl_crystal_F_000 512
_exptl_crystal_size_max 0.49
_exptl_crystal_size_mid 0.39
_exptl_crystal_size_min 0.21
_refine_diff_density_max 0.73
_refine_diff_density_min -0.47
_refine_ls_extinction_method none
_refine_ls_goodness_of_fit_ref 1.03
_refine_ls_hydrogen_treatment mixed
_refine_ls_matrix_type full
_refine_ls_number_parameters 132
_refine_ls_number_reflns 2461
_refine_ls_number_restraints 0
_refine_ls_restrained_S_all 1.03
_refine_ls_R_factor_all 0.030
_refine_ls_R_factor_gt 0.026
_refine_ls_shift/su_max 0.000
_refine_ls_shift/su_mean 0.000
_refine_ls_structure_factor_coef Fsqd
_refine_ls_weighting_details 'calc w=1/[\s^2^(Fo^2^)+(0.035P)^2^+0.5488P] where P=(Fo^2^+2Fc^2^)/3'
_refine_ls_weighting_scheme calc
_refine_ls_wR_factor_gt 0.065
_refine_ls_wR_factor_ref 0.067
_reflns_number_gt 2168
_reflns_number_total 2461
_reflns_threshold_expression I>2\s(I)
_cod_data_source_file ez2071.cif
_cod_data_source_block I
_cod_original_sg_symbol_H-M 'P 21/c'
_cod_database_code 2213290
_cod_database_fobs_code 2213290

loop_
_symmetry_equiv_pos_site_id
_symmetry_equiv_pos_as_xyz
1 x,y,z
2 -x,1/2+y,1/2-z
3 -x,-y,-z
4 x,1/2-y,1/2+z

loop_
_atom_site_aniso_label
_atom_site_aniso_U_11
_atom_site_aniso_U_22
_atom_site_aniso_U_33
_atom_site_aniso_U_12
_atom_site_aniso_U_13
_atom_site_aniso_U_23
Br 0.02280(10) 0.01430(10) 0.01610(10) -0.00140(10) 0.00260(10) -0.00270(10)
O1 0.0158(6) 0.0185(6) 0.0209(7) -0.0061(5) 0.0064(5) -0.0031(5)
O2 0.0177(6) 0.0169(6) 0.0191(6) -0.0045(5) 0.0050(5) -0.0026(5)
C1 0.0146(8) 0.0158(7) 0.0157(8) 0.0014(6) 0.0042(7) -0.0003(7)
C2 0.0144(7) 0.0149(8) 0.0166(8) -0.0005(6) 0.0033(7) 0.0021(6)
C3 0.0185(8) 0.0115(7) 0.0147(8) 0.0000(6) 0.0010(7) -0.0005(6)
C4 0.0189(8) 0.0157(8) 0.0164(8) 0.0026(6) 0.0066(7) -0.0007(6)
C5 0.0154(8) 0.0176(7) 0.0195(9) -0.0006(6) 0.0063(7) 0.0014(7)
C6 0.0134(7) 0.0125(7) 0.0148(8) 0.0003(6) 0.0029(6) 0.0003(6)
C7 0.0094(7) 0.0139(8) 0.0191(9) -0.0007(6) 0.0028(6) 0.0024(6)
C8 0.0100(7) 0.0112(7) 0.0191(9) 0.0006(5) 0.0011(7) 0.0017(6)
C9 0.0154(8) 0.0143(8) 0.0155(8) -0.0016(6) 0.0029(7) 0.0002(6)
C10 0.0154(8) 0.0178(8) 0.0253(10) -0.0008(6) 0.0094(8) -0.0019(7)
C11 0.0102(7) 0.0126(7) 0.0176(8) 0.0016(6) 0.0018(6) 0.0031(6)

loop_
_atom_site_type_symbol
_atom_site_label
_atom_site_fract_x
_atom_site_fract_y
_atom_site_fract_z
_atom_site_U_iso_or_equiv
_atom_site_thermal_displace_type
_atom_site_occupancy
Br Br 0.102930(10) -0.00456(3) 0.116620(10) 0.01790(10) Uani 1.000
O O1 0.48650(11) 1.2836(3) 0.40981(8) 0.0180(4) Uani 1.000
O O2 0.39590(10) 1.3078(2) 0.51247(7) 0.0177(3) Uani 1.000
C C1 0.17990(15) 0.5620(3) 0.29802(11) 0.0152(4) Uani 1.000
C C2 0.12616(14) 0.3632(3) 0.24646(10) 0.0153(4) Uani 1.000
C C3 0.17875(14) 0.2639(3) 0.18739(10) 0.0153(4) Uani 1.000
C C4 0.28467(15) 0.3581(3) 0.17836(11) 0.0166(5) Uani 1.000
C C5 0.33695(15) 0.5577(4) 0.22982(11) 0.0171(5) Uani 1.000
C C6 0.28693(13) 0.6633(3) 0.29121(10) 0.0136(4) Uani 1.000
C C7 0.34837(13) 0.8779(3) 0.34163(10) 0.0142(5) Uani 1.000
C C8 0.33502(14) 0.9728(3) 0.41337(11) 0.0137(4) Uani 1.000
C C9 0.25341(14) 0.8740(3) 0.46371(10) 0.0151(5) Uani 1.000
C C10 0.14192(15) 1.0335(3) 0.44993(12) 0.0188(5) Uani 1.000
C C11 0.40807(13) 1.2020(3) 0.44961(10) 0.0136(4) Uani 1.000
H H1 0.14360 0.63037 0.33852 0.0183 Uiso 1.000
H H2 0.05388 0.29637 0.25182 0.0183 Uiso 1.000
H H4 0.32042 0.28747 0.13788 0.0199 Uiso 1.000
H H5 0.40868 0.62513 0.22341 0.0205 Uiso 1.000
H H7 0.40655 0.96284 0.32023 0.0170 Uiso 1.000
H H9 0.29093 0.88527 0.52126 0.0181 Uiso 1.000
H H9' 0.23562 0.68362 0.45088 0.0181 Uiso 1.000
H H10 0.15885 1.22220 0.46264 0.0281 Uiso 1.000
H H10' 0.09295 0.96348 0.48479 0.0281 Uiso 1.000
H H10" 0.10262 1.01680 0.39354 0.0281 Uiso 1.000
H H11 0.517(3) 1.414(7) 0.4302(19) 0.053(8) Uiso 1.000

loop_
_atom_type_symbol
_atom_type_description
_atom_type_scat_dispersion_real
_atom_type_scat_dispersion_imag
_atom_type_scat_source
O O 0.0106 0.0060 'International Tables Vol C Tables 4.2.6.8 and 6.1.1.4'
Br Br -0.2901 2.4595 'International Tables Vol C Tables 4.2.6.8 and 6.1.1.4'
H H 0.0000 0.0000 'International Tables Vol C Tables 4.2.6.8 and 6.1.1.4'
C C 0.0033 0.0016 'International Tables Vol C Tables 4.2.6.8 and 6.1.1.4'

loop_
_geom_angle_atom_site_label_1
_geom_angle_atom_site_label_2
_geom_angle_atom_site_label_3
_geom_angle
_geom_angle_publ_flag
C11 O1 H11 110(2) no
C2 C1 C6 121.15(16) no
C1 C2 C3 119.50(16) no
Br C3 C2 118.83(12) yes
C2 C3 C4 121.38(15) no
Br C3 C4 119.78(12) yes
C3 C4 C5 118.52(16) no
C4 C5 C6 122.03(17) no
C1 C6 C5 117.41(15) no
C5 C6 C7 117.79(15) no
C1 C6 C7 124.77(15) no
C6 C7 C8 130.13(15) no
C7 C8 C11 118.28(15) no
C9 C8 C11 114.23(14) no
C7 C8 C9 127.49(15) no
C8 C9 C10 112.92(13) no
O1 C11 C8 116.16(14) yes
O2 C11 C8 121.63(15) yes
O1 C11 O2 122.22(15) yes
C2 C1 H1 119.00 no
C6 C1 H1 119.00 no
C1 C2 H2 120.00 no
C3 C2 H2 120.00 no
C3 C4 H4 121.00 no
C5 C4 H4 121.00 no
C4 C5 H5 119.00 no
C6 C5 H5 119.00 no
C6 C7 H7 115.00 no
C8 C7 H7 115.00 no
C8 C9 H9 109.00 no
C8 C9 H9' 109.00 no
C10 C9 H9 109.00 no
C10 C9 H9' 109.00 no
H9 C9 H9' 108.00 no
C9 C10 H10 109.00 no
C9 C10 H10' 109.00 no
C9 C10 H10" 109.00 no
H10 C10 H10' 109.00 no
H10 C10 H10" 109.00 no
H10' C10 H10" 109.00 no

loop_
_geom_bond_atom_site_label_1
_geom_bond_atom_site_label_2
_geom_bond_distance
_geom_bond_publ_flag
Br C3 1.9034(16) yes
O1 C11 1.330(2) yes
O2 C11 1.227(2) yes
O1 H11 0.79(4) no
C1 C2 1.392(2) no
C1 C6 1.405(2) no
C2 C3 1.382(2) no
C3 C4 1.391(2) no
C4 C5 1.388(3) no
C5 C6 1.408(2) no
C6 C7 1.472(2) no
C7 C8 1.348(2) no
C8 C11 1.496(2) no
C8 C9 1.508(2) no
C9 C10 1.532(2) no
C1 H1 0.9500 no
C2 H2 0.9500 no
C4 H4 0.9500 no
C5 H5 0.9500 no
C7 H7 0.9500 no
C9 H9 0.9900 no
C9 H9' 0.9900 no
C10 H10 0.9800 no
C10 H10' 0.9800 no
C10 H10" 0.9800 no

loop_
_geom_contact_atom_site_label_1
_geom_contact_atom_site_label_2
_geom_contact_distance
_geom_contact_site_symmetry_2
_geom_contact_publ_flag
Br C1 3.7246(18) 1_545 no
Br C6 3.7042(17) 1_545 no
Br C10 3.7221(18) 2_535 no
Br H10 3.1600 4_564 no
Br H10' 3.1900 4_554 no
O1 C6 3.376(2) 1_565 no
O1 O2 2.6716(18) 3_686 no
O2 C11 3.3641(19) 3_686 no
O2 C9 3.3219(19) 1_565 no
O2 O1 2.6715(18) 3_686 no
O2 C10 3.307(2) . no
O1 H5 2.9100 2_655 no
O1 H7 2.2800 . no
O1 H9 2.8100 3_676 no
O2 H10 2.8200 . no
O2 H9 2.4800 . no
O2 H9' 2.7400 1_565 no
O2 H11 1.89(3) 3_686 no
O2 H4 2.5200 4_565 no
C1 Br 3.7246(18) 1_565 no
C1 C9 3.180(2) . no
C1 C10 3.593(2) . no
C3 C6 3.587(2) 1_545 no
C3 C7 3.539(2) 1_545 no
C6 Br 3.7042(17) 1_565 no
C6 O1 3.376(2) 1_545 no
C6 C3 3.587(2) 1_565 no
C7 C3 3.539(2) 1_565 no
C8 C11 3.564(2) 3_676 no
C9 C1 3.180(2) . no
C9 O2 3.3219(19) 1_545 no
C10 C1 3.593(2) . no
C10 O2 3.307(2) . no
C10 Br 3.7221(18) 2_565 no
C11 C11 3.211(2) 3_676 no
C11 O2 3.3641(19) 3_686 no
C11 C8 3.564(2) 3_676 no
C1 H10" 3.0500 . no
C1 H2 2.9900 2_555 no
C1 H9' 2.6200 . no
C2 H2 3.0600 2_555 no
C4 H9 2.9800 4_564 no
C6 H9' 2.9000 . no
C8 H1 2.9300 . no
C9 H1 2.5700 . no
C10 H1 2.7700 . no
C11 H10 3.0400 . no
C11 H11 2.81(3) 3_686 no
H1 C8 2.9300 . no
H1 C9 2.5700 . no
H1 C10 2.7700 . no
H1 H9' 2.0200 . no
H1 H10" 2.2400 . no
H2 C1 2.9900 2_545 no
H2 C2 3.0600 2_545 no
H4 O2 2.5200 4_564 no
H4 H9 2.5400 4_564 no
H5 H7 2.3600 . no
H5 O1 2.9100 2_645 no
H7 O1 2.2800 . no
H7 H5 2.3600 . no
H9 O2 2.4800 . no
H9 O1 2.8100 3_676 no
H9 C4 2.9800 4_565 no
H9 H4 2.5400 4_565 no
H9' O2 2.7400 1_545 no
H9' C1 2.6200 . no
H9' C6 2.9000 . no
H9' H1 2.0200 . no
H9' H10 2.5100 1_545 no
H10 O2 2.8200 . no
H10 C11 3.0400 . no
H10 H9' 2.5100 1_565 no
H10 Br 3.1600 4_565 no
H10' H10' 2.4200 3_576 no
H10' Br 3.1900 4_555 no
H10" C1 3.0500 . no
H10" H1 2.2400 . no
H11 O2 1.89(3) 3_686 no
H11 C11 2.81(3) 3_686 no

loop_
_geom_hbond_atom_site_label_D
_geom_hbond_atom_site_label_H
_geom_hbond_atom_site_label_A
_geom_hbond_site_symmetry_A
_geom_hbond_distance_DH
_geom_hbond_distance_HA
_geom_hbond_distance_DA
_geom_hbond_angle_DHA
_geom_hbond_publ_flag
O1 H11 O2 3_686 0.79(4) 1.89(3) 2.6716(18) 172(3) yes
C4 H4 O2 4_564 0.95 2.52 3.457(2) 167 yes
C7 H7 O1 . 0.95 2.28 2.722(2) 107 yes

loop_
_geom_torsion_atom_site_label_1
_geom_torsion_atom_site_label_2
_geom_torsion_atom_site_label_3
_geom_torsion_atom_site_label_4
_geom_torsion
_geom_torsion_publ_flag
C6 C1 C2 C3 -0.2(2) no
C2 C1 C6 C5 0.6(2) no
C2 C1 C6 C7 178.30(15) no
C1 C2 C3 Br -179.19(12) no
C1 C2 C3 C4 0.1(2) no
Br C3 C4 C5 178.74(13) no
C2 C3 C4 C5 -0.6(2) no
C3 C4 C5 C6 1.1(3) no
C4 C5 C6 C1 -1.1(3) no
C4 C5 C6 C7 -178.93(16) no
C1 C6 C7 C8 18.6(3) no
C5 C6 C7 C8 -163.67(18) no
C6 C7 C8 C9 2.3(3) no
C6 C7 C8 C11 -177.88(15) no
C7 C8 C9 C10 -95.5(2) no
C11 C8 C9 C10 84.67(18) no
C7 C8 C11 O1 -4.2(2) no
C7 C8 C11 O2 175.82(15) no
C9 C8 C11 O1 175.65(14) no
C9 C8 C11 O2 -4.4(2) no

loop_
_cod_related_entry_id
_cod_related_entry_database
_cod_related_entry_code
1 ChemSpider 30655221
